data_7210934
loop_
_publ_author_name
'Zhou, Pei'
'Yao, Jian-feng'
'Sheng, Chuan-fang'
'Li, Hui'

_publ_section_title
;
 A continuing tale of chirality: metal coordination extended axial
 chirality of 4,4&#x2032;-bipy to 1D infinite chain under cooperation of a
 nucleotide ligand
;
_journal_issue 42
_journal_name_full CrystEngComm
_journal_page_first 8430
_journal_paper_doi 10.1039/c3ce40977e
_journal_volume 15
_journal_year 2013
_chemical_formula_sum 'C19 H27 Co N4 O13 P'
_chemical_formula_weight 609.35
_chemical_name_systematic
; 
 ? 
;
_space_group_IT_number 19
_symmetry_cell_setting orthorhombic
_symmetry_space_group_name_Hall 'P 2ac 2ab'
_symmetry_space_group_name_H-M 'P 21 21 21'
_atom_sites_solution_hydrogens geom
_atom_sites_solution_primary direct
_atom_sites_solution_secondary difmap
_audit_creation_method SHELXL-97
_cell_angle_alpha 90.00
_cell_angle_beta 90.00
_cell_angle_gamma 90.00
_cell_formula_units_Z 4
_cell_length_a 11.359(2)
_cell_length_b 14.395(3)
_cell_length_c 14.726(3)
_cell_measurement_temperature 153.15(2)
_cell_volume 2407.9(8)
_computing_cell_refinement 'Bruker XSCANS'
_computing_data_collection 'Bruker XSCANS'
_computing_data_reduction 'Bruker SHELXTL'
_computing_molecular_graphics 'Bruker SHELXTL'
_computing_publication_material 'Bruker SHELXTL'
_computing_structure_refinement 'SHELXL-97 (Sheldrick, 1997)'
_computing_structure_solution 'SHELXS-97 (Sheldrick, 1990)'
_diffrn_ambient_temperature 153.15(2)
_diffrn_measured_fraction_theta_full 0.996
_diffrn_measured_fraction_theta_max 0.996
_diffrn_measurement_device_type 'Bruker P4'
_diffrn_measurement_method '\w scans'
_diffrn_radiation_monochromator graphite
_diffrn_radiation_source 'fine-focus sealed tube'
_diffrn_radiation_type MoK\a
_diffrn_radiation_wavelength 0.71073
_diffrn_reflns_av_R_equivalents 0.0435
_diffrn_reflns_av_sigmaI/netI 0.0558
_diffrn_reflns_limit_h_max 15
_diffrn_reflns_limit_h_min -15
_diffrn_reflns_limit_k_max 19
_diffrn_reflns_limit_k_min -18
_diffrn_reflns_limit_l_max 20
_diffrn_reflns_limit_l_min -18
_diffrn_reflns_number 21109
_diffrn_reflns_theta_full 29.12
_diffrn_reflns_theta_max 29.12
_diffrn_reflns_theta_min 2.67
_exptl_absorpt_coefficient_mu 0.857
_exptl_absorpt_correction_type none
_exptl_crystal_density_diffrn 1.681
_exptl_crystal_density_method 'not measured'
_exptl_crystal_F_000 1260
_refine_diff_density_max 0.371
_refine_diff_density_min -0.405
_refine_diff_density_rms 0.070
_refine_ls_abs_structure_details 'Flack H D (1983), Acta Cryst. A39, 876-881'
_refine_ls_abs_structure_Flack 0.014(11)
_refine_ls_extinction_method none
_refine_ls_goodness_of_fit_ref 0.998
_refine_ls_hydrogen_treatment mixed
_refine_ls_matrix_type full
_refine_ls_number_parameters 345
_refine_ls_number_reflns 6429
_refine_ls_number_restraints 0
_refine_ls_restrained_S_all 0.998
_refine_ls_R_factor_all 0.0461
_refine_ls_R_factor_gt 0.0382
_refine_ls_shift/su_max 0.001
_refine_ls_shift/su_mean 0.000
_refine_ls_structure_factor_coef Fsqd
_refine_ls_weighting_details 'calc w=1/[\s^2^(Fo^2^)+(0.0396P)^2^+0.0000P] where P=(Fo^2^+2Fc^2^)/3'
_refine_ls_weighting_scheme calc
_refine_ls_wR_factor_gt 0.0780
_refine_ls_wR_factor_ref 0.0813
_reflns_number_gt 5625
_reflns_number_total 6429
_reflns_threshold_expression >2sigma(I)
_cod_data_source_file c3ce40977e.txt
_cod_data_source_block UMP-bipy-Co(1)
_cod_depositor_comments
;
The following automatic conversions were performed:

'_symmetry_cell_setting' value 'Orthorhombic' changed to
'orthorhombic' according to
/home/saulius/struct/CIF-dictionaries/cif_core.dic dictionary named
'cif_core.dic' version 2.4.2 from 2011-04-26.

Automatic conversion script
Id: cif_fix_values 1891 2012-01-12 08:04:46Z andrius 
;
_cod_original_cell_volume 2407.8(8)
_cod_original_sg_symbol_H-M P2(1)2(1)2(1)
_cod_database_code 7210934

loop_
_symmetry_equiv_pos_as_xyz
'x, y, z'
'-x+1/2, -y, z+1/2'
'-x, y+1/2, -z+1/2'
'x+1/2, -y+1/2, -z'

loop_
_atom_site_label
_atom_site_type_symbol
_atom_site_fract_x
_atom_site_fract_y
_atom_site_fract_z
_atom_site_U_iso_or_equiv
_atom_site_adp_type
_atom_site_occupancy
_atom_site_symmetry_multiplicity
_atom_site_calc_flag
_atom_site_refinement_flags
Co1 Co 0.41643(3) 0.84290(2) 0.82329(2) 0.01205(8) Uani 1 1 d .
P2 P 0.41828(6) 1.06077(4) 0.74616(4) 0.01232(12) Uani 1 1 d .
C1 C -0.1679(2) 1.11580(18) 0.84817(18) 0.0158(5) Uani 1 1 d .
C2 C -0.1728(2) 1.08995(18) 0.68466(18) 0.0180(5) Uani 1 1 d .
C3 C -0.0462(2) 1.09452(19) 0.68414(19) 0.0196(5) Uani 1 1 d .
H3 H -0.0046 1.0852 0.6305 0.024 Uiso 1 1 calc R
C4 C 0.0112(2) 1.11237(17) 0.76208(18) 0.0168(5) Uani 1 1 d .
H4 H 0.0929 1.1167 0.7612 0.020 Uiso 1 1 calc R
C5 C 0.0141(2) 1.15127(18) 0.92690(16) 0.0139(5) Uani 1 1 d .
H5 H -0.0329 1.1984 0.9584 0.017 Uiso 1 1 calc R
C6 C 0.0373(2) 1.07056(18) 0.99146(16) 0.0134(5) Uani 1 1 d .
H6 H -0.0178 1.0191 0.9821 0.016 Uiso 1 1 calc R
C7 C 0.1634(2) 1.04422(17) 0.96628(16) 0.0136(5) Uani 1 1 d .
H7 H 0.1628 1.0090 0.9093 0.016 Uiso 1 1 calc R
C8 C 0.2176(2) 1.13974(17) 0.94934(16) 0.0142(5) Uani 1 1 d .
H8 H 0.2335 1.1696 1.0079 0.017 Uiso 1 1 calc R
C9 C 0.1699(2) 0.8612(2) 0.74887(19) 0.0218(6) Uani 1 1 d .
H9 H 0.2125 0.8768 0.6971 0.026 Uiso 1 1 calc R
C10 C 0.0486(2) 0.8632(2) 0.74470(18) 0.0205(6) Uani 1 1 d .
H10 H 0.0110 0.8792 0.6908 0.025 Uiso 1 1 calc R
C11 C -0.0177(2) 0.84095(18) 0.82184(18) 0.0155(5) Uani 1 1 d .
C12 C 0.0440(2) 0.81714(19) 0.89971(18) 0.0185(6) Uani 1 1 d .
H12 H 0.0039 0.8017 0.9527 0.022 Uiso 1 1 calc R
C13 C 0.1663(2) 0.81649(18) 0.89791(19) 0.0190(6) Uani 1 1 d .
H13 H 0.2061 0.8003 0.9508 0.023 Uiso 1 1 calc R
C14 C -0.1484(2) 0.84338(18) 0.82152(18) 0.0171(5) Uani 1 1 d .
C15 C -0.2135(2) 0.8567(2) 0.74174(18) 0.0202(6) Uani 1 1 d .
H15 H -0.1749 0.8641 0.6865 0.024 Uiso 1 1 calc R
C16 C -0.2126(2) 0.8326(2) 0.90069(19) 0.0281(7) Uani 1 1 d .
H16 H -0.1739 0.8244 0.9558 0.034 Uiso 1 1 calc R
C17 C 0.3281(2) 1.14235(18) 0.89234(16) 0.0147(5) Uani 1 1 d .
H17A H 0.3496 1.2064 0.8802 0.018 Uiso 1 1 calc R
H17B H 0.3923 1.1133 0.9252 0.018 Uiso 1 1 calc R
C18 C -0.3340(2) 0.8587(2) 0.74522(19) 0.0208(6) Uani 1 1 d .
H18 H -0.3752 0.8687 0.6915 0.025 Uiso 1 1 calc R
C19 C -0.3340(2) 0.8341(2) 0.89773(19) 0.0264(7) Uani 1 1 d .
H19 H -0.3747 0.8256 0.9518 0.032 Uiso 1 1 calc R
N1 N -0.04689(17) 1.12426(15) 0.84264(13) 0.0134(4) Uani 1 1 d .
N2 N -0.22459(18) 1.09763(15) 0.76888(14) 0.0158(5) Uani 1 1 d .
H2 H -0.2996 1.0902 0.7715 0.019 Uiso 1 1 calc R
N3 N 0.22967(17) 0.83760(14) 0.82526(15) 0.0148(4) Uani 1 1 d .
N4 N 0.60403(16) 0.84701(15) 0.82272(14) 0.0159(4) Uani 1 1 d .
O1 O -0.21961(16) 1.12614(14) 0.92076(12) 0.0240(5) Uani 1 1 d .
O2 O -0.23572(16) 1.08110(14) 0.61585(12) 0.0235(4) Uani 1 1 d .
O3 O 0.12427(15) 1.18975(12) 0.90377(12) 0.0159(4) Uani 1 1 d .
O4 O 0.22876(16) 0.99422(13) 1.03247(12) 0.0188(4) Uani 1 1 d .
H4A H 0.1842 0.9604 1.0612 0.028 Uiso 1 1 calc R
O5 O 0.02805(16) 1.10886(13) 1.07930(11) 0.0184(4) Uani 1 1 d .
H5A H 0.0523 1.0713 1.1167 0.028 Uiso 1 1 calc R
O6 O 0.30936(15) 1.09477(13) 0.80894(12) 0.0186(4) Uani 1 1 d .
O7 O 0.53058(15) 1.09201(12) 0.79173(11) 0.0154(4) Uani 1 1 d .
O8 O 0.39868(15) 1.10219(11) 0.65259(11) 0.0161(4) Uani 1 1 d .
O9 O 0.40687(17) 0.95565(11) 0.73887(11) 0.0173(4) Uani 1 1 d .
O10 O 0.40592(17) 0.76417(11) 0.70265(11) 0.0172(4) Uani 1 1 d .
H10D H 0.4309 0.7087 0.6984 0.021 Uiso 1 1 d R
H10A H 0.4279 0.7958 0.6596 0.026 Uiso 1 1 d R
O11 O 0.42604(16) 0.71246(11) 0.89220(11) 0.0143(3) Uani 1 1 d .
H11D H 0.4892 0.6831 0.8807 0.017 Uiso 1 1 d R
H11A H 0.3706 0.6796 0.8766 0.021 Uiso 1 1 d R
O12 O 0.42028(16) 0.91394(12) 0.94821(11) 0.0207(4) Uani 1 1 d .
H12C H 0.4506 0.9425 0.9930 0.025 Uiso 1 1 d R
H12D H 0.3535 0.9306 0.9616 0.031 Uiso 1 1 d R
O13 O 0.58949(19) 0.03464(14) 1.00430(13) 0.0340(5) Uani 1 1 d .
H13D H 0.6409 0.0659 0.9756 0.041 Uiso 1 1 d R
H13E H 0.6251 -0.0024 1.0399 0.041 Uiso 1 1 d R

loop_
_atom_site_aniso_label
_atom_site_aniso_U_11
_atom_site_aniso_U_22
_atom_site_aniso_U_33
_atom_site_aniso_U_23
_atom_site_aniso_U_13
_atom_site_aniso_U_12
Co1 0.00729(13) 0.01542(15) 0.01344(15) 0.00034(13) -0.00023(13) 0.00071(14)
P2 0.0100(3) 0.0142(3) 0.0127(3) -0.0004(2) 0.0004(3) -0.0014(3)
C1 0.0106(11) 0.0218(13) 0.0150(13) 0.0005(10) -0.0006(9) 0.0016(10)
C2 0.0188(12) 0.0180(12) 0.0171(13) -0.0009(11) -0.0002(11) 0.0038(10)
C3 0.0159(12) 0.0282(14) 0.0149(12) -0.0023(12) 0.0022(10) 0.0038(11)
C4 0.0130(12) 0.0200(13) 0.0174(13) 0.0002(11) 0.0019(10) 0.0058(10)
C5 0.0116(11) 0.0176(12) 0.0125(12) -0.0032(11) 0.0002(8) -0.0002(11)
C6 0.0127(11) 0.0176(12) 0.0099(11) -0.0021(10) 0.0001(9) -0.0024(10)
C7 0.0145(12) 0.0159(12) 0.0103(11) 0.0007(10) 0.0005(9) 0.0008(10)
C8 0.0108(11) 0.0181(13) 0.0138(11) -0.0030(10) -0.0004(9) 0.0015(10)
C9 0.0139(12) 0.0336(16) 0.0178(13) 0.0025(13) 0.0022(10) -0.0020(12)
C10 0.0134(12) 0.0318(16) 0.0162(13) 0.0040(12) -0.0015(10) 0.0005(11)
C11 0.0106(11) 0.0196(12) 0.0164(12) -0.0033(13) -0.0001(10) -0.0015(10)
C12 0.0133(12) 0.0262(15) 0.0160(13) 0.0029(11) -0.0004(10) -0.0005(10)
C13 0.0182(13) 0.0211(14) 0.0176(13) 0.0002(11) -0.0049(10) 0.0020(11)
C14 0.0112(11) 0.0199(12) 0.0202(13) 0.0021(14) 0.0006(10) -0.0012(10)
C15 0.0149(12) 0.0302(16) 0.0155(12) 0.0035(12) 0.0033(10) 0.0002(12)
C16 0.0097(12) 0.058(2) 0.0165(13) 0.0061(14) -0.0014(10) 0.0035(14)
C17 0.0116(11) 0.0167(13) 0.0159(12) -0.0038(10) 0.0006(9) -0.0021(10)
C18 0.0130(12) 0.0304(16) 0.0189(13) 0.0001(13) -0.0022(10) 0.0007(11)
C19 0.0140(12) 0.050(2) 0.0151(13) 0.0042(14) 0.0015(10) 0.0005(14)
N1 0.0107(9) 0.0195(10) 0.0101(10) 0.0002(8) 0.0005(7) 0.0027(8)
N2 0.0093(10) 0.0253(12) 0.0129(10) -0.0003(9) 0.0001(8) 0.0017(9)
N3 0.0094(9) 0.0167(10) 0.0182(10) -0.0007(11) 0.0000(8) -0.0005(8)
N4 0.0089(10) 0.0234(11) 0.0156(10) 0.0003(11) -0.0013(8) 0.0018(9)
O1 0.0146(9) 0.0418(12) 0.0157(10) -0.0006(9) 0.0027(7) -0.0010(9)
O2 0.0199(9) 0.0367(12) 0.0137(9) -0.0070(8) -0.0038(7) 0.0059(9)
O3 0.0121(8) 0.0168(9) 0.0188(9) 0.0016(7) 0.0006(7) 0.0008(7)
O4 0.0147(9) 0.0250(10) 0.0165(9) 0.0087(8) 0.0025(7) 0.0021(8)
O5 0.0208(10) 0.0247(10) 0.0097(9) -0.0016(8) 0.0018(7) 0.0064(8)
O6 0.0114(8) 0.0312(11) 0.0132(9) -0.0080(8) 0.0001(7) -0.0005(8)
O7 0.0086(8) 0.0186(9) 0.0189(9) -0.0018(8) 0.0002(7) -0.0028(7)
O8 0.0148(9) 0.0207(9) 0.0126(8) 0.0017(7) 0.0009(7) -0.0045(7)
O9 0.0176(9) 0.0146(8) 0.0198(8) 0.0004(7) -0.0012(8) -0.0021(8)
O10 0.0219(10) 0.0145(8) 0.0151(8) 0.0012(7) 0.0003(8) -0.0001(8)
O11 0.0108(8) 0.0181(8) 0.0140(8) -0.0003(7) 0.0007(7) 0.0028(8)
O12 0.0129(8) 0.0304(10) 0.0187(9) -0.0087(8) -0.0003(8) 0.0030(9)
O13 0.0247(11) 0.0397(12) 0.0377(12) 0.0160(10) -0.0012(10) -0.0108(11)

loop_
_atom_type_symbol
_atom_type_description
_atom_type_scat_dispersion_real
_atom_type_scat_dispersion_imag
_atom_type_scat_source
C C 0.0033 0.0016 'International Tables Vol C Tables 4.2.6.8 and 6.1.1.4'
H H 0.0000 0.0000 'International Tables Vol C Tables 4.2.6.8 and 6.1.1.4'
N N 0.0061 0.0033 'International Tables Vol C Tables 4.2.6.8 and 6.1.1.4'
O O 0.0106 0.0060 'International Tables Vol C Tables 4.2.6.8 and 6.1.1.4'
P P 0.1023 0.0942 'International Tables Vol C Tables 4.2.6.8 and 6.1.1.4'
Co Co 0.3494 0.9721 'International Tables Vol C Tables 4.2.6.8 and 6.1.1.4'

loop_
_geom_angle_atom_site_label_1
_geom_angle_atom_site_label_2
_geom_angle_atom_site_label_3
_geom_angle
_geom_angle_site_symmetry_1
_geom_angle_site_symmetry_3
O9 Co1 O12 98.43(7) . .
O9 Co1 O10 84.93(7) . .
O12 Co1 O10 175.97(7) . .
O9 Co1 N3 89.07(8) . .
O12 Co1 N3 91.51(8) . .
O10 Co1 N3 86.31(8) . .
O9 Co1 N4 91.64(8) . .
O12 Co1 N4 88.24(8) . .
O10 Co1 N4 93.91(8) . .
N3 Co1 N4 179.27(8) . .
O9 Co1 O11 170.94(6) . .
O12 Co1 O11 90.62(7) . .
O10 Co1 O11 86.03(6) . .
N3 Co1 O11 90.74(8) . .
N4 Co1 O11 88.58(8) . .
O7 P2 O8 114.23(10) . .
O7 P2 O9 113.54(11) . .
O8 P2 O9 108.30(10) . .
O7 P2 O6 107.55(9) . .
O8 P2 O6 106.70(10) . .
O9 P2 O6 105.99(10) . .
O1 C1 N2 123.0(2) . .
O1 C1 N1 121.0(2) . .
N2 C1 N1 115.9(2) . .
O2 C2 N2 119.7(2) . .
O2 C2 C3 124.9(3) . .
N2 C2 C3 115.3(2) . .
C4 C3 C2 119.3(3) . .
C3 C4 N1 122.0(2) . .
O3 C5 N1 108.51(18) . .
O3 C5 C6 107.23(19) . .
N1 C5 C6 113.9(2) . .
O5 C6 C5 105.14(19) . .
O5 C6 C7 112.9(2) . .
C5 C6 C7 101.54(19) . .
O4 C7 C8 110.9(2) . .
O4 C7 C6 116.7(2) . .
C8 C7 C6 101.21(19) . .
O3 C8 C17 109.8(2) . .
O3 C8 C7 103.19(18) . .
C17 C8 C7 116.6(2) . .
N3 C9 C10 122.8(3) . .
C9 C10 C11 119.8(2) . .
C12 C11 C10 117.1(2) . .
C12 C11 C14 120.9(2) . .
C10 C11 C14 122.0(2) . .
C11 C12 C13 119.4(3) . .
N3 C13 C12 123.8(3) . .
C16 C14 C15 116.4(2) . .
C16 C14 C11 121.4(2) . .
C15 C14 C11 122.2(2) . .
C18 C15 C14 119.9(2) . .
C19 C16 C14 119.9(2) . .
O6 C17 C8 110.12(19) . .
N4 C18 C15 123.3(2) 1_455 .
N4 C19 C16 124.1(3) 1_455 .
C4 N1 C1 121.3(2) . .
C4 N1 C5 122.4(2) . .
C1 N1 C5 116.2(2) . .
C1 N2 C2 126.0(2) . .
C13 N3 C9 117.1(2) . .
C13 N3 Co1 124.19(17) . .
C9 N3 Co1 118.65(17) . .
C19 N4 C18 116.4(2) 1_655 1_655
C19 N4 Co1 121.67(17) 1_655 .
C18 N4 Co1 121.84(16) 1_655 .
C5 O3 C8 110.06(18) . .
C17 O6 P2 121.61(15) . .
P2 O9 Co1 137.78(11) . .

loop_
_geom_bond_atom_site_label_1
_geom_bond_atom_site_label_2
_geom_bond_distance
_geom_bond_site_symmetry_2
Co1 O9 2.0473(16) .
Co1 O12 2.1051(17) .
Co1 O10 2.1107(17) .
Co1 N3 2.123(2) .
Co1 N4 2.1317(19) .
Co1 O11 2.1372(17) .
P2 O7 1.5099(18) .
P2 O8 1.5178(18) .
P2 O9 1.5225(17) .
P2 O6 1.6202(18) .
C1 O1 1.228(3) .
C1 N2 1.359(3) .
C1 N1 1.383(3) .
C2 O2 1.246(3) .
C2 N2 1.377(3) .
C2 C3 1.440(4) .
C3 C4 1.345(4) .
C4 N1 1.368(3) .
C5 O3 1.411(3) .
C5 N1 1.473(3) .
C5 C6 1.524(3) .
C6 O5 1.410(3) .
C6 C7 1.528(3) .
C7 O4 1.421(3) .
C7 C8 1.527(3) .
C8 O3 1.447(3) .
C8 C17 1.510(3) .
C9 N3 1.357(3) .
C9 C10 1.380(4) .
C10 C11 1.400(3) .
C11 C12 1.387(4) .
C11 C14 1.486(3) .
C12 C13 1.390(4) .
C13 N3 1.325(3) .
C14 C16 1.383(4) .
C14 C15 1.401(4) .
C15 C18 1.370(4) .
C16 C19 1.380(4) .
C17 O6 1.422(3) .
C18 N4 1.351(3) 1_455
C19 N4 1.323(3) 1_455
N4 C19 1.323(3) 1_655
N4 C18 1.351(3) 1_655
